data_4516596
loop_
_publ_author_name
'Yoo, Dongho'
'Luo, Xuyi'
'Hasegawa, Tsukasa'
'Ashizawa, Minoru'
'Kawamoto, Tadashi'
'Masunaga, Hiroyasu'
'Ohta, Noboru'
'Matsumoto, Hidetoshi'
'Mei, Jianguo'
'Mori, Takehiko'

_publ_section_title
;
 n-Type Organic Field-Effect Transistors Based on Bisthienoisatin
 Derivatives
;
_journal_issue 5
_journal_name_full 'ACS Applied Electronic Materials'
_journal_page_first 764
_journal_paper_doi 10.1021/acsaelm.9b00105
_journal_volume 1
_journal_year 2019
_chemical_formula_moiety 'C34 H36 N6 O2 S2'
_chemical_formula_sum 'C34 H36 N6 O2 S2'
_chemical_formula_weight 624.82
_space_group_crystal_system monoclinic
_space_group_IT_number 15
_space_group_name_Hall '-C 2yc'
_space_group_name_H-M_alt 'C 1 2/c 1'
_atom_sites_solution_hydrogens geom
_atom_sites_solution_primary direct
_atom_sites_solution_secondary difmap
_cell_angle_alpha 90.0000
_cell_angle_beta 92.1448(14)
_cell_angle_gamma 90.0000
_cell_formula_units_Z 4
_cell_length_a 31.6727(7)
_cell_length_b 6.81282(16)
_cell_length_c 15.1228(4)
_cell_measurement_reflns_used 10863
_cell_measurement_temperature 104
_cell_measurement_theta_max 68.23
_cell_measurement_theta_min 5.59
_cell_volume 3260.92(14)
_computing_cell_refinement 'RAPID AUTO'
_computing_data_collection 'RAPID AUTO (Rigaku, ????)'
_computing_data_reduction 'RAPID AUTO'
_computing_molecular_graphics 'CrystalStructure 4.2.2'
_computing_publication_material 'CrystalStructure 4.2.2 (Rigaku, 2016)'
_computing_structure_refinement 'SHELXL Version 2016/6 (Sheldrick, 2008)'
_computing_structure_solution 'SHELXT Version 2014/5 (Sheldrick, 2014)'
_diffrn_ambient_temperature 104
_diffrn_detector_area_resol_mean 10.000
_diffrn_measured_fraction_theta_full 0.987
_diffrn_measured_fraction_theta_max 0.985
_diffrn_measurement_device_type 'Rigaku R-AXIS RAPID'
_diffrn_measurement_method \w
_diffrn_radiation_type 'Cu K\a'
_diffrn_radiation_wavelength 1.54187
_diffrn_reflns_av_R_equivalents 0.0508
_diffrn_reflns_Laue_measured_fraction_full 0.987
_diffrn_reflns_Laue_measured_fraction_max 0.985
_diffrn_reflns_limit_h_max 37
_diffrn_reflns_limit_h_min -38
_diffrn_reflns_limit_k_max 7
_diffrn_reflns_limit_k_min -7
_diffrn_reflns_limit_l_max 18
_diffrn_reflns_limit_l_min -17
_diffrn_reflns_number 18191
_diffrn_reflns_point_group_measured_fraction_full 0.987
_diffrn_reflns_point_group_measured_fraction_max 0.985
_diffrn_reflns_theta_full 67.687
_diffrn_reflns_theta_max 68.243
_diffrn_reflns_theta_min 5.591
_diffrn_standards_number 0
_exptl_absorpt_coefficient_mu 1.799
_exptl_absorpt_correction_T_max 0.947
_exptl_absorpt_correction_T_min 0.764
_exptl_absorpt_correction_type multi-scan
_exptl_absorpt_process_details 'ABSCOR (Rigaku, 1995)'
_exptl_crystal_colour black
_exptl_crystal_density_diffrn 1.273
_exptl_crystal_density_method 'not measured'
_exptl_crystal_description platelet
_exptl_crystal_F_000 1320.00
_exptl_crystal_size_max 0.280
_exptl_crystal_size_mid 0.170
_exptl_crystal_size_min 0.030
_refine_diff_density_max 1.26
_refine_diff_density_min -0.72
_refine_ls_extinction_method none
_refine_ls_goodness_of_fit_ref 1.198
_refine_ls_hydrogen_treatment constr
_refine_ls_number_parameters 201
_refine_ls_number_reflns 2949
_refine_ls_number_restraints 9
_refine_ls_R_factor_all 0.1072
_refine_ls_R_factor_gt 0.0900
_refine_ls_shift/su_max 0.000
_refine_ls_structure_factor_coef Fsqd
_refine_ls_weighting_details 'w = 1/[\s^2^(Fo^2^)+(0.2000P)^2^] where P=(Fo^2^+2Fc^2^)/3'
_refine_ls_weighting_scheme calc
_refine_ls_wR_factor_gt 0.2693
_refine_ls_wR_factor_ref 0.3079
_reflns_Friedel_coverage 0.000
_reflns_number_gt 2102
_reflns_number_total 2949
_reflns_threshold_expression F^2^>2.0\s(F^2^)
_cod_data_source_file el9b00105_si_002.cif
_cod_data_source_block BTICN-EH
_cod_original_cell_volume 3260.91(13)
_cod_database_code 4516596

loop_
_space_group_symop_operation_xyz
'x, y, z'
'-x, y, -z+1/2'
'x+1/2, y+1/2, z'
'-x+1/2, y+1/2, -z+1/2'
'-x, -y, -z'
'x, -y, z-1/2'
'-x+1/2, -y+1/2, -z'
'x+1/2, -y+1/2, z-1/2'

loop_
_atom_site_label
_atom_site_type_symbol
_atom_site_fract_x
_atom_site_fract_y
_atom_site_fract_z
_atom_site_U_iso_or_equiv
_atom_site_adp_type
_atom_site_occupancy
_atom_site_site_symmetry_order
_atom_site_calc_flag
_atom_site_refinement_flags_posn
_atom_site_refinement_flags_adp
S1 S 0.26867(3) 0.49476(14) 0.58071(6) 0.0393(4) Uani 1 1 d . .
O1 O 0.37013(10) 0.0337(4) 0.41195(19) 0.0512(8) Uani 1 1 d . .
N1 N 0.33556(11) 0.3320(5) 0.3872(2) 0.0419(8) Uani 1 1 d . .
N2 N 0.37157(12) -0.2790(6) 0.5767(2) 0.0556(10) Uani 1 1 d . .
N3 N 0.29051(12) 0.0928(6) 0.7348(2) 0.0558(10) Uani 1 1 d . .
C1 C 0.34733(13) 0.1669(6) 0.4356(2) 0.0422(10) Uani 1 1 d . .
C2 C 0.32523(12) 0.1809(6) 0.5240(2) 0.0394(9) Uani 1 1 d . .
C3 C 0.30239(13) 0.3571(6) 0.5191(2) 0.0392(9) Uani 1 1 d . .
C4 C 0.30931(12) 0.4451(6) 0.4369(3) 0.0398(9) Uani 1 1 d . .
C5 C 0.28692(12) 0.6186(6) 0.4222(2) 0.0423(10) Uani 1 1 d . .
H5 H 0.287631 0.693912 0.369390 0.051 Uiso 1 1 calc R U
C6 C 0.26338(12) 0.6672(5) 0.4948(3) 0.0404(9) Uani 1 1 d . .
C7 C 0.32903(13) 0.0403(6) 0.5879(3) 0.0431(10) Uani 1 1 d . .
C8 C 0.35327(13) -0.1351(6) 0.5793(3) 0.0438(10) Uani 1 1 d . .
C9 C 0.30760(13) 0.0672(6) 0.6695(3) 0.0450(10) Uani 1 1 d . .
C10 C 0.35455(14) 0.3916(6) 0.3042(2) 0.0446(10) Uani 1 1 d . .
H10A H 0.331710 0.424487 0.260236 0.053 Uiso 1 1 calc R U
H10B H 0.370569 0.279546 0.280784 0.053 Uiso 1 1 calc R U
C11 C 0.38396(14) 0.5670(7) 0.3151(3) 0.0516(11) Uani 1 1 d . .
H11 H 0.366918 0.679676 0.336603 0.062 Uiso 1 1 calc R U
C12 C 0.39967(16) 0.6220(7) 0.2241(3) 0.0571(12) Uani 1 1 d . .
H12A H 0.417386 0.513320 0.202758 0.069 Uiso 1 1 calc R U
H12B H 0.374938 0.634244 0.182419 0.069 Uiso 1 1 calc R U
C13 C 0.42520(17) 0.8120(8) 0.2211(4) 0.0720(15) Uani 1 1 d . .
H13A H 0.406362 0.924133 0.233015 0.086 Uiso 1 1 calc R U
H13B H 0.447573 0.808756 0.268608 0.086 Uiso 1 1 calc R U
C14 C 0.4453(3) 0.8441(17) 0.1336(5) 0.146(4) Uani 1 1 d . .
H14A H 0.422668 0.843801 0.086724 0.176 Uiso 1 1 calc R U
H14B H 0.463909 0.730528 0.122502 0.176 Uiso 1 1 calc R U
C15 C 0.4733(3) 1.0455(17) 0.1227(8) 0.182(4) Uani 1 1 d . .
H15A H 0.499537 1.035357 0.158988 0.219 Uiso 1 1 calc R U
H15B H 0.456983 1.158674 0.142220 0.219 Uiso 1 1 calc R U
H15C H 0.480136 1.062557 0.060516 0.219 Uiso 1 1 calc R U
C16 C 0.41968(18) 0.5293(9) 0.3839(4) 0.0726(16) Uani 1 1 d . .
H16A H 0.434849 0.654453 0.394962 0.087 Uiso 1 1 calc R U
H16B H 0.406906 0.490167 0.439989 0.087 Uiso 1 1 calc R U
C17 C 0.45195(18) 0.3740(11) 0.3604(4) 0.092(2) Uani 1 1 d . .
H17A H 0.466401 0.414642 0.307244 0.111 Uiso 1 1 calc R U
H17B H 0.437534 0.248665 0.349224 0.111 Uiso 1 1 calc R U
H17C H 0.472685 0.358717 0.409671 0.111 Uiso 1 1 calc R U

loop_
_atom_site_aniso_label
_atom_site_aniso_U_11
_atom_site_aniso_U_22
_atom_site_aniso_U_33
_atom_site_aniso_U_23
_atom_site_aniso_U_13
_atom_site_aniso_U_12
S1 0.0467(7) 0.0366(7) 0.0353(7) -0.0010(3) 0.0113(5) 0.0008(4)
O1 0.0674(19) 0.0436(18) 0.0438(17) -0.0022(12) 0.0158(14) 0.0114(14)
N1 0.0561(19) 0.0343(19) 0.0359(17) 0.0009(13) 0.0114(14) 0.0061(15)
N2 0.068(2) 0.047(2) 0.052(2) 0.0043(17) 0.0088(18) 0.005(2)
N3 0.067(2) 0.055(3) 0.046(2) -0.0005(18) 0.0107(17) -0.011(2)
C1 0.054(2) 0.037(2) 0.036(2) -0.0042(16) 0.0110(17) 0.0016(18)
C2 0.048(2) 0.034(2) 0.037(2) -0.0021(16) 0.0110(16) 0.0010(17)
C3 0.049(2) 0.036(2) 0.0330(18) -0.0038(15) 0.0078(16) 0.0013(17)
C4 0.047(2) 0.037(2) 0.035(2) -0.0019(17) 0.0121(16) 0.0010(18)
C5 0.051(2) 0.036(2) 0.040(2) 0.0009(16) 0.0069(17) 0.0044(18)
C6 0.044(2) 0.036(2) 0.042(2) -0.0009(16) 0.0066(16) 0.0027(16)
C7 0.049(2) 0.038(2) 0.042(2) -0.0022(17) 0.0061(18) -0.0056(18)
C8 0.055(2) 0.037(2) 0.040(2) -0.0001(16) 0.0098(18) -0.0001(19)
C9 0.057(2) 0.040(2) 0.039(2) 0.0001(18) 0.0084(18) -0.001(2)
C10 0.061(3) 0.037(2) 0.037(2) -0.0013(17) 0.0159(18) 0.0036(19)
C11 0.061(3) 0.046(3) 0.049(2) -0.008(2) 0.016(2) 0.001(2)
C12 0.066(3) 0.042(3) 0.065(3) 0.000(2) 0.023(2) 0.003(2)
C13 0.074(3) 0.066(4) 0.077(4) -0.007(3) 0.012(3) -0.004(3)
C14 0.149(8) 0.178(10) 0.113(6) 0.028(6) 0.008(5) -0.016(6)
C15 0.161(9) 0.213(12) 0.171(11) 0.028(9) -0.010(8) -0.018(8)
C16 0.073(3) 0.088(4) 0.057(3) -0.003(3) 0.010(3) -0.016(3)
C17 0.066(3) 0.119(6) 0.092(4) 0.026(4) 0.000(3) 0.009(4)

loop_
_atom_type_symbol
_atom_type_description
_atom_type_scat_dispersion_real
_atom_type_scat_dispersion_imag
_atom_type_scat_source
C C 0.0181 0.0091
;
International Tables for Crystallography
(Vol. C, Tables 4.2.6.8 and 6.1.1.4)
;
H H 0.0000 0.0000
;
International Tables for Crystallography
(Vol. C, Table 6.1.1.4)
;
O O 0.0492 0.0322
;
International Tables for Crystallography
(Vol. C, Tables 4.2.6.8 and 6.1.1.4)
;
N N 0.0311 0.0180
;
International Tables for Crystallography
(Vol. C, Tables 4.2.6.8 and 6.1.1.4)
;
S S 0.3331 0.5567
;
International Tables for Crystallography
(Vol. C, Tables 4.2.6.8 and 6.1.1.4)
;

loop_
_geom_angle_atom_site_label_1
_geom_angle_atom_site_label_2
_geom_angle_atom_site_label_3
_geom_angle
_geom_angle_site_symmetry_1
_geom_angle_site_symmetry_3
C3 S1 C6 90.48(18) . .
C4 N1 C1 108.7(3) . .
C4 N1 C10 125.9(3) . .
C1 N1 C10 124.4(3) . .
O1 C1 N1 126.8(4) . .
O1 C1 C2 126.5(4) . .
N1 C1 C2 106.7(3) . .
C7 C2 C3 132.2(4) . .
C7 C2 C1 122.9(4) . .
C3 C2 C1 104.9(3) . .
C2 C3 C4 108.4(3) . .
C2 C3 S1 140.1(3) . .
C4 C3 S1 111.5(3) . .
N1 C4 C5 134.5(4) . .
N1 C4 C3 111.2(4) . .
C5 C4 C3 114.1(3) . .
C6 C5 C4 111.1(3) . .
C6 C5 H5 124.4 . .
C4 C5 H5 124.4 . .
C5 C6 C6 127.9(5) . 7_566
C5 C6 S1 112.7(3) . .
C6 C6 S1 119.4(4) 7_566 .
C2 C7 C8 123.9(4) . .
C2 C7 C9 119.0(4) . .
C8 C7 C9 117.1(4) . .
N2 C8 C7 176.1(4) . .
N3 C9 C7 178.6(5) . .
N1 C10 C11 113.2(3) . .
N1 C10 H10A 108.9 . .
C11 C10 H10A 108.9 . .
N1 C10 H10B 108.9 . .
C11 C10 H10B 108.9 . .
H10A C10 H10B 107.8 . .
C10 C11 C12 108.3(4) . .
C10 C11 C16 112.1(4) . .
C12 C11 C16 113.4(4) . .
C10 C11 H11 107.6 . .
C12 C11 H11 107.6 . .
C16 C11 H11 107.6 . .
C13 C12 C11 115.1(4) . .
C13 C12 H12A 108.5 . .
C11 C12 H12A 108.5 . .
C13 C12 H12B 108.5 . .
C11 C12 H12B 108.5 . .
H12A C12 H12B 107.5 . .
C14 C13 C12 113.0(6) . .
C14 C13 H13A 109.0 . .
C12 C13 H13A 109.0 . .
C14 C13 H13B 109.0 . .
C12 C13 H13B 109.0 . .
H13A C13 H13B 107.8 . .
C13 C14 C15 117.1(8) . .
C13 C14 H14A 108.0 . .
C15 C14 H14A 108.0 . .
C13 C14 H14B 108.0 . .
C15 C14 H14B 108.0 . .
H14A C14 H14B 107.3 . .
C14 C15 H15A 109.5 . .
C14 C15 H15B 109.5 . .
H15A C15 H15B 109.5 . .
C14 C15 H15C 109.5 . .
H15A C15 H15C 109.5 . .
H15B C15 H15C 109.5 . .
C17 C16 C11 116.4(5) . .
C17 C16 H16A 108.2 . .
C11 C16 H16A 108.2 . .
C17 C16 H16B 108.2 . .
C11 C16 H16B 108.2 . .
H16A C16 H16B 107.4 . .
C16 C17 H17A 109.5 . .
C16 C17 H17B 109.5 . .
H17A C17 H17B 109.5 . .
C16 C17 H17C 109.5 . .
H17A C17 H17C 109.5 . .
H17B C17 H17C 109.5 . .

loop_
_geom_bond_atom_site_label_1
_geom_bond_atom_site_label_2
_geom_bond_distance
_geom_bond_site_symmetry_2
S1 C3 1.721(4) .
S1 C6 1.755(4) .
O1 C1 1.222(4) .
N1 C4 1.378(4) .
N1 C1 1.385(5) .
N1 C10 1.468(5) .
N2 C8 1.140(5) .
N3 C9 1.157(5) .
C1 C2 1.536(5) .
C2 C7 1.362(6) .
C2 C3 1.402(5) .
C3 C4 1.404(5) .
C4 C5 1.392(5) .
C5 C6 1.391(5) .
C5 H5 0.9500 .
C6 C6 1.423(7) 7_566
C7 C8 1.429(6) .
C7 C9 1.442(5) .
C10 C11 1.520(6) .
C10 H10A 0.9900 .
C10 H10B 0.9900 .
C11 C12 1.528(6) .
C11 C16 1.530(7) .
C11 H11 1.0000 .
C12 C13 1.528(7) .
C12 H12A 0.9900 .
C12 H12B 0.9900 .
C13 C14 1.507(8) .
C13 H13A 0.9900 .
C13 H13B 0.9900 .
C14 C15 1.645(12) .
C14 H14A 0.9900 .
C14 H14B 0.9900 .
C15 H15A 0.9800 .
C15 H15B 0.9800 .
C15 H15C 0.9800 .
C16 C17 1.522(9) .
C16 H16A 0.9900 .
C16 H16B 0.9900 .
C17 H17A 0.9800 .
C17 H17B 0.9800 .
C17 H17C 0.9800 .

loop_
_geom_torsion_atom_site_label_1
_geom_torsion_atom_site_label_2
_geom_torsion_atom_site_label_3
_geom_torsion_atom_site_label_4
_geom_torsion
_geom_torsion_site_symmetry_4
C4 N1 C1 O1 179.3(4) .
C10 N1 C1 O1 -11.1(7) .
C4 N1 C1 C2 0.7(4) .
C10 N1 C1 C2 170.3(4) .
O1 C1 C2 C7 0.1(7) .
N1 C1 C2 C7 178.7(4) .
O1 C1 C2 C3 -179.0(4) .
N1 C1 C2 C3 -0.4(4) .
C7 C2 C3 C4 -179.1(4) .
C1 C2 C3 C4 -0.1(4) .
C7 C2 C3 S1 -0.1(8) .
C1 C2 C3 S1 178.8(4) .
C6 S1 C3 C2 -178.0(5) .
C6 S1 C3 C4 1.0(3) .
C1 N1 C4 C5 -177.0(5) .
C10 N1 C4 C5 13.6(7) .
C1 N1 C4 C3 -0.9(5) .
C10 N1 C4 C3 -170.3(4) .
C2 C3 C4 N1 0.6(5) .
S1 C3 C4 N1 -178.7(3) .
C2 C3 C4 C5 177.6(3) .
S1 C3 C4 C5 -1.7(5) .
N1 C4 C5 C6 177.6(4) .
C3 C4 C5 C6 1.6(5) .
C4 C5 C6 C6 179.9(5) 7_566
C4 C5 C6 S1 -0.8(4) .
C3 S1 C6 C5 -0.1(3) .
C3 S1 C6 C6 179.3(4) 7_566
C3 C2 C7 C8 177.9(4) .
C1 C2 C7 C8 -0.8(6) .
C3 C2 C7 C9 -2.1(7) .
C1 C2 C7 C9 179.1(4) .
C4 N1 C10 C11 62.0(5) .
C1 N1 C10 C11 -105.8(4) .
N1 C10 C11 C12 -176.8(4) .
N1 C10 C11 C16 57.3(5) .
C10 C11 C12 C13 172.5(4) .
C16 C11 C12 C13 -62.4(6) .
C11 C12 C13 C14 171.4(5) .
C12 C13 C14 C15 179.5(7) .
C10 C11 C16 C17 67.0(6) .
C12 C11 C16 C17 -56.0(6) .
